data_1539975
loop_
_publ_author_name
'Yamashita, T.'
'Fujino, T.'
'Tagawa, H.'
'Masaki, N.'

_publ_section_title
;
 The crystal structures of alpha- and beta- Cd U O4
;
_journal_name_full 'Journal of Solid State Chemistry'
_journal_page_first 133
_journal_page_last 139
_journal_volume 37
_journal_year 1981
_chemical_formula_sum 'Cd O4 U'
_chemical_name_systematic 'Cd (U O4)'
_space_group_IT_number 65
_symmetry_space_group_name_Hall '-C 2 2'
_symmetry_space_group_name_H-M 'C m m m'
_cell_angle_alpha 90
_cell_angle_beta 90
_cell_angle_gamma 90
_cell_formula_units_Z 2
_cell_length_a 7.023
_cell_length_b 6.849
_cell_length_c 3.514
_cell_volume 169.025
_citation_journal_id_ASTM JSSCBI
_cod_data_source_file Yamashita_JSSCBI_1981_1326.cif
_cod_data_source_block Cd1O4U1
_cod_original_cell_volume 169.0252
_cod_original_formula_sum 'Cd1 O4 U1'
_cod_database_code 1539975

loop_
_symmetry_equiv_pos_as_xyz
x,y,z
-x,-y,z
x,-y,-z
-x,y,-z
-x,-y,-z
x,y,-z
-x,y,z
x,-y,z
x+1/2,y+1/2,z
-x+1/2,-y+1/2,z
x+1/2,-y+1/2,-z
-x+1/2,y+1/2,-z
-x+1/2,-y+1/2,-z
x+1/2,y+1/2,-z
-x+1/2,y+1/2,z
x+1/2,-y+1/2,z

loop_
_atom_site_label
_atom_site_type_symbol
_atom_site_fract_x
_atom_site_fract_y
_atom_site_fract_z
_atom_site_occupancy
_atom_site_U_iso_or_equiv
O2 O-2 0.159 0 0.5 1 0.0
Cd1 Cd+2 0.5 0 0.5 1 0.0
O1 O-2 0 0.278 0 1 0.0
U1 U+6 0 0 0 1 0.0
